data_9000147
loop_
_publ_author_name
'Guy, B. B.'
'Jeffrey, G. A.'

_publ_section_title
;
 The crystal structure of fluellite, Al2PO4F2(OH).7H2O
;
_journal_name_full 'American Mineralogist'
_journal_page_first 1579
_journal_page_last 1592
_journal_volume 51
_journal_year 1966
_chemical_formula_sum 'Al2 F2 H17.24 O12 P'
_chemical_name_mineral Fluellite
_space_group_IT_number 70
_symmetry_space_group_name_Hall '-F 2uv 2vw'
_symmetry_space_group_name_H-M 'F d d d :2'
_cell_angle_alpha 90
_cell_angle_beta 90
_cell_angle_gamma 90
_cell_length_a 8.546
_cell_length_b 11.222
_cell_length_c 21.158
_cell_formula_units_Z 8
_cell_volume 2029.120
_database_code_amcsd 0000151
_exptl_crystal_density_diffrn 2.176
_cod_original_sg_symbol_H-M 'F d d d'
_cod_original_formula_sum 'Al2 P O12 F2 H17.24'
_cod_database_code 9000147

loop_
_space_group_symop_operation_xyz
x,y,z
x,1/2+y,1/2+z
1/2+x,y,1/2+z
1/2+x,1/2+y,z
3/4+x,-y,3/4+z
3/4+x,1/2-y,1/4+z
1/4+x,-y,1/4+z
1/4+x,1/2-y,3/4+z
3/4-x,y,3/4-z
3/4-x,1/2+y,1/4-z
1/4-x,y,1/4-z
1/4-x,1/2+y,3/4-z
-x,3/4+y,3/4+z
-x,1/4+y,1/4+z
1/2-x,3/4+y,1/4+z
1/2-x,1/4+y,3/4+z
x,3/4-y,3/4-z
x,1/4-y,1/4-z
1/2+x,3/4-y,1/4-z
1/2+x,1/4-y,3/4-z
3/4+x,3/4+y,-z
3/4+x,1/4+y,1/2-z
1/4+x,3/4+y,1/2-z
1/4+x,1/4+y,-z
3/4-x,3/4-y,z
3/4-x,1/4-y,1/2+z
1/4-x,3/4-y,1/2+z
1/4-x,1/4-y,z
-x,-y,-z
-x,1/2-y,1/2-z
1/2-x,-y,1/2-z
1/2-x,1/2-y,-z

loop_
_atom_site_aniso_label
_atom_site_aniso_U_11
_atom_site_aniso_U_22
_atom_site_aniso_U_33
_atom_site_aniso_U_12
_atom_site_aniso_U_13
_atom_site_aniso_U_23
Al 0.00076 0.00481 0.00594 -0.00088 0.00026 -0.00126
P 0.00291 0.00658 0.00710 0.00000 0.00000 0.00000
O1 0.01266 0.01190 0.01519 0.00583 -0.00114 -0.00215
O2 0.00646 0.01279 0.00848 -0.00063 -0.00089 0.00431
O3 0.01380 0.02761 0.02293 -0.00684 0.00278 0.00202
F 0.00089 0.01178 0.00925 0.00849 0.00000 0.00000
H1 0.02280 0.02280 0.02279 0.00000 0.00000 0.00000

loop_
_atom_site_label
_atom_site_fract_x
_atom_site_fract_y
_atom_site_fract_z
_atom_site_occupancy
Al 0.00000 0.00000 0.00000 1.00000
P 0.12500 0.12500 0.12500 1.00000
O1 0.18120 0.90710 0.00330 1.00000
O2 0.02200 0.04570 0.08340 1.00000
O3 0.24150 0.99860 0.84140 1.00000
F 0.12500 0.12500 0.27670 1.00000
H1 0.16600 0.99300 0.87400 1.00000
H2 0.28000 0.06000 0.25000 0.81000
H3 0.29000 0.10000 0.78000 0.75000
H4 0.22000 0.94000 0.81000 0.25000
H5 0.21000 0.90000 0.78000 0.75000
H6 0.34000 0.96000 0.14000 0.50000
H7 0.28000 0.96000 0.00000 0.25000

loop_
_cod_related_entry_id
_cod_related_entry_database
_cod_related_entry_code
1 AMCSD 0000151
